data_2020506
loop_
_publ_author_name
'\'Slepokura, Katarzyna Anna'

_publ_section_title
;
 Purine 3':5'-cyclic nucleotides with the nucleobase in a <i>syn</i>
 orientation: cAMP, cGMP and cIMP
;
_journal_issue 6
_journal_name_full 'Acta Crystallographica Section C'
_journal_page_first
;
;
_journal_paper_doi 10.1107/S2053229616006999
_journal_volume 72
_journal_year 2016
_chemical_formula_iupac 'Na +, C10 H10 N4 O7 P -, 4H2 O'
_chemical_formula_moiety 'Na +, C10 H10 N4 O7 P -, 4(H2 O)'
_chemical_formula_sum 'C10 H18 N4 Na O11 P'
_chemical_formula_weight 424.24
_chemical_name_common
;
Inosine 3':5'-cyclic phosphate sodium salt tetrahydrate
;
_chemical_name_systematic
;
Inosine 3':5'-cyclic phosphate sodium salt tetrahydrate
;
_space_group_crystal_system orthorhombic
_space_group_IT_number 19
_space_group_name_Hall 'P 2ac 2ab'
_space_group_name_H-M_alt 'P 21 21 21'
_symmetry_space_group_name_Hall 'P 2ac 2ab'
_symmetry_space_group_name_H-M 'P 21 21 21'
_atom_sites_solution_hydrogens mixed
_atom_sites_solution_primary direct
_atom_sites_solution_secondary difmap
_audit_creation_method SHELXL-2014/7
_cell_angle_alpha 90
_cell_angle_beta 90
_cell_angle_gamma 90
_cell_formula_units_Z 4
_cell_length_a 6.652(2)
_cell_length_b 14.726(3)
_cell_length_c 17.208(4)
_cell_measurement_reflns_used 6269
_cell_measurement_temperature 100(2)
_cell_measurement_theta_max 36.56
_cell_measurement_theta_min 3.00
_cell_volume 1685.7(7)
_computing_cell_refinement
;
CrysAlis PRO (Agilent, 2012)
;
_computing_data_collection
;
CrysAlis PRO (Agilent, 2012)
;
_computing_data_reduction
;
CrysAlis PRO (Agilent, 2012)
;
_computing_molecular_graphics
;
DIAMOND (Brandenburg, 2014)
;
_computing_publication_material
;
PLATON (Spek, 2009)
;
_computing_structure_refinement
;
SHELXL2014 (Sheldrick, 2015)
;
_computing_structure_solution
;
SHELXS97 (Sheldrick, 2008)
;
_diffrn_ambient_temperature 100(2)
_diffrn_measured_fraction_theta_full 0.998
_diffrn_measured_fraction_theta_max 0.808
_diffrn_measurement_device_type
;
Kuma KM-4 CCD \k-geometry diffractometer with a Sapphire2
CCD camera
;
_diffrn_measurement_method 'omega scan'
_diffrn_radiation_type MoK\a
_diffrn_radiation_wavelength 0.71073
_diffrn_reflns_av_R_equivalents 0.0418
_diffrn_reflns_limit_h_max 7
_diffrn_reflns_limit_h_min -9
_diffrn_reflns_limit_k_max 19
_diffrn_reflns_limit_k_min -24
_diffrn_reflns_limit_l_max 26
_diffrn_reflns_limit_l_min -22
_diffrn_reflns_number 16251
_diffrn_reflns_theta_full 25.242
_diffrn_reflns_theta_max 36.650
_diffrn_reflns_theta_min 3.009
_exptl_absorpt_coefficient_mu 0.258
_exptl_absorpt_correction_T_max 1.000
_exptl_absorpt_correction_T_min 0.681
_exptl_absorpt_correction_type multi-scan
_exptl_absorpt_process_details
;
(CrysAlis PRO; Agilent, 2012)
;
_exptl_crystal_colour colourless
_exptl_crystal_density_diffrn 1.672
_exptl_crystal_description plate
_exptl_crystal_F_000 880
_exptl_crystal_size_max 0.60
_exptl_crystal_size_mid 0.19
_exptl_crystal_size_min 0.05
_refine_diff_density_max 0.670
_refine_diff_density_min -0.464
_refine_ls_abs_structure_details
;
Flack <i>x</i> determined using 1605 quotients [(I+)-(I-)]/[(I+)+(I-)]
(Parsons <i>et al.</i>,  2013)
;
_refine_ls_abs_structure_Flack 0.03(6)
_refine_ls_extinction_method none
_refine_ls_goodness_of_fit_ref 1.056
_refine_ls_hydrogen_treatment constr
_refine_ls_matrix_type full
_refine_ls_number_parameters 249
_refine_ls_number_reflns 5851
_refine_ls_number_restraints 17
_refine_ls_restrained_S_all 1.055
_refine_ls_R_factor_all 0.0598
_refine_ls_R_factor_gt 0.0485
_refine_ls_shift/su_max 0.001
_refine_ls_shift/su_mean 0.000
_refine_ls_structure_factor_coef Fsqd
_refine_ls_weighting_details 'w=1/[\s^2^(Fo^2^)+(0.0422P)^2^+0.4883P] where P=(Fo^2^+2Fc^2^)/3'
_refine_ls_weighting_scheme calc
_refine_ls_wR_factor_gt 0.0973
_refine_ls_wR_factor_ref 0.1028
_reflns_number_gt 5098
_reflns_number_total 5851
_reflns_threshold_expression 'I > 2\s(I)'
_cod_data_source_file sk3622sup1.cif
_cod_data_source_block V_impna
_cod_database_code 2020506
_shelx_space_group_comment
;
The symmetry employed for this shelxl refinement is uniquely defined
by the following loop, which should always be used as a source of
symmetry information in preference to the above space-group names.
They are only intended as comments.
;
_shelx_estimated_absorpt_t_min 0.860
_shelx_estimated_absorpt_t_max 0.987

loop_
_space_group_symop_operation_xyz
'x, y, z'
'-x+1/2, -y, z+1/2'
'-x, y+1/2, -z+1/2'
'x+1/2, -y+1/2, -z'

loop_
_atom_site_type_symbol
_atom_site_label
_atom_site_fract_x
_atom_site_fract_y
_atom_site_fract_z
_atom_site_U_iso_or_equiv
_atom_site_adp_type
_atom_site_calc_flag
_atom_site_occupancy
_atom_site_disorder_assembly
_atom_site_disorder_group
Na Na1 1.04887(15) 0.47040(6) 0.35974(6) 0.0141(2) Uani d 1 . .
P P1 0.50817(10) 0.28271(4) 0.63663(3) 0.01117(12) Uani d 1 . .
O O3 0.4683(3) 0.34258(11) 0.70488(9) 0.0146(3) Uani d 1 . .
O O5 0.5940(3) 0.19105(11) 0.64898(10) 0.0143(3) Uani d 1 . .
O O2' 0.7999(3) 0.41743(11) 0.44161(11) 0.0181(4) Uani d 1 . .
H H2' 0.7749 0.3619 0.4471 0.027 Uiso d 1 . .
O O3' 0.6518(3) 0.33532(11) 0.57633(9) 0.0121(3) Uani d 1 . .
O O4' 0.3215(3) 0.47015(11) 0.45894(10) 0.0137(3) Uani d 1 . .
O O5' 0.3006(3) 0.27104(11) 0.58782(10) 0.0127(3) Uani d 1 . .
O O6 0.4757(3) 0.89263(11) 0.57602(11) 0.0181(4) Uani d 1 . .
N N1 0.4747(3) 0.76238(13) 0.64817(11) 0.0151(4) Uani d 1 . .
H H1 0.4817 0.7908 0.6930 0.018 Uiso d 1 . .
N N3 0.4754(4) 0.61254(13) 0.59865(12) 0.0166(4) Uani d 1 . .
N N7 0.4713(3) 0.76281(13) 0.43412(12) 0.0139(4) Uani d 1 . .
N N9 0.4808(3) 0.61297(12) 0.45756(11) 0.0119(4) Uani d 1 . .
C C1' 0.5073(4) 0.51706(13) 0.44159(13) 0.0116(4) Uani d 1 . .
H H1'1 0.5386 0.5091 0.3852 0.014 Uiso calc 1 . .
C C2' 0.6768(4) 0.47120(16) 0.49054(13) 0.0119(4) Uani d 1 . .
H H2'1 0.7584 0.5177 0.5189 0.014 Uiso calc 1 . .
C C3' 0.5533(4) 0.41507(15) 0.54634(14) 0.0111(4) Uani d 1 . .
H H3'1 0.5079 0.4541 0.5906 0.013 Uiso calc 1 . .
C C4' 0.3733(4) 0.38771(16) 0.49794(14) 0.0124(4) Uani d 1 . .
H H4'1 0.4140 0.3408 0.4590 0.015 Uiso calc 1 . .
C C5' 0.2101(4) 0.35015(16) 0.54986(14) 0.0141(5) Uani d 1 . .
H H5'1 0.1682 0.3958 0.5888 0.017 Uiso calc 1 . .
H H5'2 0.0912 0.3321 0.5189 0.017 Uiso calc 1 . .
C C2 0.4767(4) 0.67059(15) 0.65602(14) 0.0173(5) Uani d 1 . .
H H2 0.4793 0.6467 0.7073 0.021 Uiso calc 1 . .
C C4 0.4731(4) 0.65526(15) 0.52854(13) 0.0123(4) Uani d 1 . .
C C5 0.4682(4) 0.74713(15) 0.51348(13) 0.0119(4) Uani d 1 . .
C C6 0.4724(4) 0.80948(15) 0.57739(14) 0.0131(4) Uani d 1 . .
C C8 0.4780(4) 0.68141(15) 0.40317(14) 0.0131(4) Uani d 1 . .
H H8 0.4807 0.6708 0.3487 0.016 Uiso calc 1 . .
O O1W 0.8110(4) 0.50601(15) 0.26239(12) 0.0274(5) Uani d 1 . .
H H1W 0.8643 0.5506 0.2400 0.041 Uiso d 1 . .
H H2W 0.7187 0.4842 0.2348 0.041 Uiso d 1 . .
O O2W 1.2887(3) 0.52640(14) 0.27033(11) 0.0233(4) Uani d 1 . .
H H3W 1.2215 0.5654 0.2460 0.035 Uiso d 1 . .
H H4W 1.3392 0.4887 0.2393 0.035 Uiso d 1 . .
O O3W 0.4729(4) 0.90567(14) 0.31821(13) 0.0192(7) Uani d 0.861(8) A 1
H H6W 0.4947 0.8671 0.2832 0.029 Uiso d 0.861(8) A 1
H H5W 0.4627 0.8798 0.3616 0.029 Uiso d 1 . .
O O30W 0.484(3) 0.9353(4) 0.3548(7) 0.044(6) Uiso d 0.139(8) A 2
H H60W 0.5438 0.9578 0.3932 0.066 Uiso d 0.139(8) A 2
O O4W 0.9803(4) 0.22871(17) 0.71053(14) 0.0409(6) Uani d 1 . .
H H7W 1.0645 0.2346 0.6744 0.061 Uiso d 1 . .
H H8W 0.8692 0.2112 0.6926 0.061 Uiso d 1 . .

loop_
_atom_site_aniso_label
_atom_site_aniso_U_11
_atom_site_aniso_U_22
_atom_site_aniso_U_33
_atom_site_aniso_U_12
_atom_site_aniso_U_13
_atom_site_aniso_U_23
Na1 0.0194(5) 0.0105(4) 0.0125(4) 0.0000(4) 0.0008(4) 0.0001(4)
P1 0.0158(3) 0.0084(2) 0.0092(2) 0.0000(2) -0.0006(2) -0.00010(19)
O3 0.0231(10) 0.0115(7) 0.0094(7) 0.0016(7) 0.0010(7) -0.0015(6)
O5 0.0198(9) 0.0093(7) 0.0138(8) 0.0008(6) -0.0014(7) 0.0004(6)
O2' 0.0251(10) 0.0087(7) 0.0206(9) 0.0035(7) 0.0106(8) 0.0006(7)
O3' 0.0149(9) 0.0096(7) 0.0119(8) 0.0013(6) 0.0002(6) 0.0025(6)
O4' 0.0162(9) 0.0096(7) 0.0153(8) -0.0008(7) -0.0027(7) 0.0039(7)
O5' 0.0140(9) 0.0100(7) 0.0142(8) -0.0009(6) -0.0033(6) 0.0034(6)
O6 0.0234(10) 0.0091(7) 0.0217(9) 0.0010(7) -0.0022(8) -0.0026(6)
N1 0.0215(11) 0.0129(8) 0.0110(9) 0.0008(8) -0.0003(8) -0.0022(7)
N3 0.0267(13) 0.0126(8) 0.0106(9) 0.0009(9) 0.0016(9) -0.0004(7)
N7 0.0162(11) 0.0114(8) 0.0142(9) 0.0002(8) -0.0021(8) 0.0012(7)
N9 0.0168(11) 0.0091(7) 0.0098(8) 0.0000(8) 0.0019(8) 0.0008(6)
C1' 0.0163(12) 0.0081(8) 0.0103(10) -0.0003(9) 0.0005(9) -0.0006(7)
C2' 0.0154(12) 0.0082(9) 0.0121(11) 0.0008(9) 0.0020(8) -0.0001(8)
C3' 0.0141(12) 0.0086(8) 0.0107(10) 0.0006(8) -0.0006(8) 0.0018(8)
C4' 0.0163(13) 0.0090(9) 0.0119(11) -0.0002(9) -0.0015(9) 0.0014(8)
C5' 0.0162(12) 0.0123(10) 0.0140(11) -0.0005(9) -0.0023(9) 0.0031(9)
C2 0.0271(15) 0.0126(9) 0.0121(10) 0.0018(10) -0.0003(10) 0.0010(8)
C4 0.0130(12) 0.0106(8) 0.0134(10) 0.0010(9) 0.0006(9) -0.0018(8)
C5 0.0116(12) 0.0111(8) 0.0130(11) 0.0004(9) -0.0006(8) -0.0005(8)
C6 0.0121(12) 0.0131(9) 0.0141(10) 0.0004(9) 0.0007(9) -0.0017(8)
C8 0.0154(12) 0.0109(9) 0.0131(10) -0.0003(9) -0.0003(9) 0.0016(8)
O1W 0.0348(13) 0.0253(11) 0.0221(10) -0.0102(10) -0.0061(9) 0.0066(8)
O2W 0.0258(11) 0.0255(10) 0.0187(9) 0.0100(9) 0.0042(8) 0.0059(8)
O3W 0.0264(14) 0.0170(10) 0.0143(11) 0.0016(10) 0.0011(9) 0.0053(8)
O4W 0.0315(13) 0.0570(15) 0.0341(12) -0.0041(13) -0.0007(11) 0.0116(11)

loop_
_atom_type_symbol
_atom_type_description
_atom_type_scat_dispersion_real
_atom_type_scat_dispersion_imag
_atom_type_scat_source
C C 0.0033 0.0016 'International Tables Vol C Tables 4.2.6.8 and 6.1.1.4'
H H 0.0000 0.0000 'International Tables Vol C Tables 4.2.6.8 and 6.1.1.4'
N N 0.0061 0.0033 'International Tables Vol C Tables 4.2.6.8 and 6.1.1.4'
O O 0.0106 0.0060 'International Tables Vol C Tables 4.2.6.8 and 6.1.1.4'
Na Na 0.0362 0.0249 'International Tables Vol C Tables 4.2.6.8 and 6.1.1.4'
P P 0.1023 0.0942 'International Tables Vol C Tables 4.2.6.8 and 6.1.1.4'

loop_
_geom_angle_atom_site_label_1
_geom_angle_atom_site_label_2
_geom_angle_atom_site_label_3
_geom_angle_site_symmetry_1
_geom_angle_site_symmetry_3
_geom_angle
_geom_angle_publ_flag
O2' Na1 O6 . 4_566 81.63(7) ?
O2' Na1 O1W . . 91.56(8) ?
O6 Na1 O1W 4_566 . 90.25(8) ?
O2' Na1 O2W . . 176.58(8) ?
O6 Na1 O2W 4_566 . 98.42(8) ?
O1W Na1 O2W . . 85.02(8) ?
O2' Na1 O5 . 4_556 78.07(7) ?
O6 Na1 O5 4_566 4_556 154.79(7) ?
O1W Na1 O5 . 4_556 105.02(8) ?
O2W Na1 O5 . 4_556 102.73(7) ?
O2' Na1 O4' . 1_655 95.94(7) ?
O6 Na1 O4' 4_566 1_655 80.19(7) ?
O1W Na1 O4' . 1_655 166.83(8) ?
O2W Na1 O4' . 1_655 87.43(7) ?
O5 Na1 O4' 4_556 1_655 87.16(7) ?
O2' Na1 H1W . . 106.9 ?
O6 Na1 H1W 4_566 . 83.6 ?
O1W Na1 H1W . . 17.9 ?
O2W Na1 H1W . . 69.8 ?
O5 Na1 H1W 4_556 . 116.5 ?
O4' Na1 H1W 1_655 . 149.7 ?
O2' Na1 H3W . . 159.0 ?
O6 Na1 H3W 4_566 . 89.1 ?
O1W Na1 H3W . . 69.6 ?
O2W Na1 H3W . . 18.0 ?
O5 Na1 H3W 4_556 . 114.8 ?
O4' Na1 H3W 1_655 . 101.0 ?
H1W Na1 H3W . . 53.1 ?
O3' P1 O5' . . 102.82(9) yes
O3 P1 O3' . . 109.18(10) yes
O5 P1 O3' . . 107.61(10) yes
O3 P1 O5' . . 108.55(10) yes
O5 P1 O5' . . 107.78(10) yes
O5 P1 O3 . . 119.61(10) yes
P1 O5 Na1 . 4_456 147.72(11) ?
C2' O2' Na1 . . 126.02(14) ?
C2' O2' H2' . . 111.3 ?
Na1 O2' H2' . . 122.6 ?
C3' O3' P1 . . 110.70(15) ?
C4' O4' C1' . . 107.26(17) ?
C4' O4' Na1 . 1_455 119.90(14) ?
C1' O4' Na1 . 1_455 118.67(13) ?
C5' O5' P1 . . 119.70(15) ?
C6 O6 Na1 . 4_466 148.46(18) ?
C2 N1 C6 . . 125.4(2) ?
C2 N1 H1 . . 112.7 ?
C6 N1 H1 . . 121.8 ?
C2 N3 C4 . . 111.6(2) ?
C8 N7 C5 . . 104.37(19) ?
C4 N9 C8 . . 105.82(18) ?
C4 N9 C1' . . 127.99(18) ?
C8 N9 C1' . . 125.92(19) ?
O4' C1' N9 . . 108.81(19) ?
O4' C1' C2' . . 107.41(17) ?
N9 C1' C2' . . 114.00(19) ?
O4' C1' H1'1 . . 108.8 ?
N9 C1' H1'1 . . 108.8 ?
C2' C1' H1'1 . . 108.8 ?
O2' C2' C3' . . 112.74(19) ?
O2' C2' C1' . . 109.79(18) ?
C3' C2' C1' . . 100.74(19) ?
O2' C2' H2'1 . . 111.1 ?
C3' C2' H2'1 . . 111.1 ?
C1' C2' H2'1 . . 111.1 ?
O3' C3' C2' . . 115.2(2) ?
O3' C3' C4' . . 109.88(18) ?
C2' C3' C4' . . 103.09(19) ?
O3' C3' H3'1 . . 109.5 ?
C2' C3' H3'1 . . 109.5 ?
C4' C3' H3'1 . . 109.5 ?
O4' C4' C5' . . 114.6(2) ?
O4' C4' C3' . . 102.88(18) ?
C5' C4' C3' . . 109.91(19) ?
O4' C4' H4'1 . . 109.8 ?
C5' C4' H4'1 . . 109.8 ?
C3' C4' H4'1 . . 109.8 ?
O5' C5' C4' . . 105.0(2) ?
O5' C5' H5'1 . . 110.7 ?
C4' C5' H5'1 . . 110.7 ?
O5' C5' H5'2 . . 110.7 ?
C4' C5' H5'2 . . 110.7 ?
H5'1 C5' H5'2 . . 108.8 ?
N3 C2 N1 . . 125.2(2) ?
N3 C2 H2 . . 117.4 ?
N1 C2 H2 . . 117.4 ?
N3 C4 N9 . . 125.4(2) ?
N3 C4 C5 . . 128.4(2) ?
N9 C4 C5 . . 106.21(19) ?
C4 C5 N7 . . 110.4(2) ?
C4 C5 C6 . . 119.0(2) ?
N7 C5 C6 . . 130.5(2) ?
O6 C6 N1 . . 120.7(2) ?
O6 C6 C5 . . 128.8(2) ?
N1 C6 C5 . . 110.48(19) ?
N7 C8 N9 . . 113.2(2) ?
N7 C8 H8 . . 123.4 ?
N9 C8 H8 . . 123.4 ?
Na1 O1W H1W . . 102.5 ?
Na1 O1W H2W . . 143.6 ?
H1W O1W H2W . . 110.4 ?
Na1 O2W H3W . . 101.8 ?
Na1 O2W H4W . . 116.9 ?
H3W O2W H4W . . 110.3 ?
H6W O3W H5W . . 110.1 ?
H5W O30W H60W . . 110.7 ?
H7W O4W H8W . . 110.1 ?

loop_
_geom_bond_atom_site_label_1
_geom_bond_atom_site_label_2
_geom_bond_site_symmetry_2
_geom_bond_distance
_geom_bond_publ_flag
Na1 O2' . 2.310(2) yes
Na1 O4' 1_655 2.491(2) yes
Na1 O5 4_556 2.401(2) yes
Na1 O6 4_566 2.3510(19) yes
Na1 O1W . 2.363(2) yes
Na1 O2W . 2.365(2) yes
Na1 H1W . 2.6739 ?
Na1 H3W . 2.6662 ?
P1 O3' . 1.6093(18) yes
P1 O5' . 1.6253(19) yes
P1 O3 . 1.4924(17) yes
P1 O5 . 1.4809(18) yes
O5 Na1 4_456 2.401(2) ?
O2' C2' . 1.416(3) ?
O2' H2' . 0.8396 ?
O3' C3' . 1.440(3) ?
O4' C4' . 1.429(3) ?
O4' C1' . 1.447(3) ?
O4' Na1 1_455 2.491(2) ?
O5' C5' . 1.465(3) ?
O6 C6 . 1.225(3) ?
O6 Na1 4_466 2.3510(19) ?
N1 C2 . 1.359(3) ?
N1 C6 . 1.402(3) ?
N1 H1 . 0.8797 ?
N3 C2 . 1.306(3) ?
N3 C4 . 1.361(3) ?
N7 C8 . 1.313(3) ?
N7 C5 . 1.385(3) ?
N9 C4 . 1.372(3) ?
N9 C8 . 1.375(3) ?
N9 C1' . 1.450(3) ?
C1' C2' . 1.561(3) ?
C1' H1'1 . 1.0000 ?
C2' C3' . 1.510(3) ?
C2' H2'1 . 1.0000 ?
C3' C4' . 1.513(3) ?
C3' H3'1 . 1.0000 ?
C4' C5' . 1.511(4) ?
C4' H4'1 . 1.0000 ?
C5' H5'1 . 0.9900 ?
C5' H5'2 . 0.9900 ?
C2 H2 . 0.9500 ?
C4 C5 . 1.378(3) ?
C5 C6 . 1.433(3) ?
C8 H8 . 0.9500 ?
O1W H1W . 0.8400 ?
O1W H2W . 0.8401 ?
O2W H3W . 0.8401 ?
O2W H4W . 0.8405 ?
O3W H6W . 0.8406 ?
O3W H5W . 0.8417 ?
O30W H5W . 0.8385 ?
O30W H60W . 0.8401 ?
O4W H7W . 0.8415 ?
O4W H8W . 0.8413 ?

loop_
_geom_hbond_atom_site_label_D
_geom_hbond_atom_site_label_H
_geom_hbond_atom_site_label_A
_geom_hbond_site_symmetry_A
_geom_hbond_distance_DH
_geom_hbond_distance_HA
_geom_hbond_distance_DA
_geom_hbond_angle_DHA
O2' H2' O5' 4_556 0.84 2.05 2.821(2) 152
N1 H1 O3 3_656 0.88 1.94 2.817(3) 172
C1' H1'1 O2W 1_455 1.00 2.59 3.289(3) 127
C2' H2'1 O6 4_566 1.00 2.55 3.047(3) 110
C3' H3'1 N3 . 1.00 2.35 3.088(3) 130
C2 H2 O5 3_656 0.95 2.60 3.402(3) 142
O1W H1W O3 2_664 0.84 2.02 2.847(3) 168
O1W H2W O3W 3_645 0.84 1.95 2.770(3) 166
O1W H2W O30W 3_645 0.84 2.17 3.000(10) 169
O2W H3W O3 2_664 0.84 1.98 2.813(3) 170
O2W H4W O3W 3_745 0.84 2.01 2.828(3) 165
O2W H4W O30W 3_745 0.84 2.15 2.953(15) 160
O3W H6W O4W 2_664 0.84 1.89 2.729(3) 173
O3W H5W N7 . 0.84 2.13 2.899(3) 152
O30W H5W N7 . 0.84 2.13 2.885(5) 150
O4W H7W O5' 1_655 0.84 2.23 3.064(3) 171
O4W H8W O5 . 0.84 2.00 2.834(3) 171

loop_
_geom_torsion_atom_site_label_1
_geom_torsion_atom_site_label_2
_geom_torsion_atom_site_label_3
_geom_torsion_atom_site_label_4
_geom_torsion_site_symmetry_1
_geom_torsion_site_symmetry_4
_geom_torsion
_geom_torsion_publ_flag
O3 P1 O5 Na1 . 4_456 114.7(2) ?
O3' P1 O5 Na1 . 4_456 -120.0(2) ?
O5' P1 O5 Na1 . 4_456 -9.8(2) ?
O5 P1 O3' C3' . . 165.44(14) ?
O3 P1 O3' C3' . . -63.31(16) ?
O5' P1 O3' C3' . . 51.82(16) ?
O5 P1 O5' C5' . . -164.21(17) ?
O3 P1 O5' C5' . . 64.87(19) ?
O3' P1 O5' C5' . . -50.71(19) ?
C4' O4' C1' N9 . . -138.04(18) ?
Na1 O4' C1' N9 1_455 . 82.08(19) ?
C4' O4' C1' C2' . . -14.2(2) ?
Na1 O4' C1' C2' 1_455 . -154.07(13) ?
C4 N9 C1' O4' . . 74.7(3) yes
C8 N9 C1' O4' . . -112.2(3) ?
C4 N9 C1' C2' . . -45.2(3) ?
C8 N9 C1' C2' . . 128.0(3) ?
Na1 O2' C2' C3' . . -170.40(16) ?
Na1 O2' C2' C1' . . 78.2(2) ?
O4' C1' C2' O2' . . 106.0(2) ?
N9 C1' C2' O2' . . -133.3(2) ?
O4' C1' C2' C3' . . -13.1(2) ?
N9 C1' C2' C3' . . 107.6(2) ?
P1 O3' C3' C2' . . 178.49(16) yes
P1 O3' C3' C4' . . -65.6(2) ?
O2' C2' C3' O3' . . 36.5(3) ?
C1' C2' C3' O3' . . 153.45(18) ?
O2' C2' C3' C4' . . -83.2(2) ?
C1' C2' C3' C4' . . 33.7(2) ?
C1' O4' C4' C5' . . 155.00(19) ?
Na1 O4' C4' C5' 1_455 . -65.7(2) ?
C1' O4' C4' C3' . . 35.8(2) ?
Na1 O4' C4' C3' 1_455 . 175.05(13) ?
O3' C3' C4' O4' . . -167.36(18) ?
C2' C3' C4' O4' . . -44.0(2) ?
O3' C3' C4' C5' . . 70.2(2) ?
C2' C3' C4' C5' . . -166.44(19) ?
P1 O5' C5' C4' . . 55.8(2) ?
O4' C4' C5' O5' . . -175.71(18) yes
C3' C4' C5' O5' . . -60.5(2) ?
C4 N3 C2 N1 . . 0.4(4) ?
C6 N1 C2 N3 . . -0.5(5) ?
C2 N3 C4 N9 . . 176.8(3) ?
C2 N3 C4 C5 . . -1.4(4) ?
C8 N9 C4 N3 . . -179.1(3) ?
C1' N9 C4 N3 . . -4.8(4) ?
C8 N9 C4 C5 . . -0.6(3) ?
C1' N9 C4 C5 . . 173.6(2) ?
N3 C4 C5 N7 . . 178.8(3) ?
N9 C4 C5 N7 . . 0.4(3) ?
N3 C4 C5 C6 . . 2.3(4) ?
N9 C4 C5 C6 . . -176.1(2) ?
C8 N7 C5 C4 . . 0.0(3) ?
C8 N7 C5 C6 . . 176.0(3) ?
Na1 O6 C6 N1 4_466 . 20.2(5) ?
Na1 O6 C6 C5 4_466 . -159.1(2) ?
C2 N1 C6 O6 . . -178.2(3) ?
C2 N1 C6 C5 . . 1.2(4) ?
C4 C5 C6 O6 . . 177.4(3) ?
N7 C5 C6 O6 . . 1.7(5) ?
C4 C5 C6 N1 . . -2.0(3) ?
N7 C5 C6 N1 . . -177.7(3) ?
C5 N7 C8 N9 . . -0.4(3) ?
C4 N9 C8 N7 . . 0.7(3) ?
C1' N9 C8 N7 . . -173.7(2) ?

_cod_database_fobs_code 2020506
